data_7007736
loop_
_publ_author_name
'Antonioli, Bianca'
'Bray, David J.'
'Clegg, Jack K.'
'Gloe, Kerstin'
'Gloe, Karsten'
'Kataeva, Olga'
'Lindoy, Leonard F.'
'McMurtrie, John C.'
'Steel, Peter J.'
'Sumby, Christopher J.'
'Wenzel, Marco'

_publ_section_title
;
 Silver(I) complexation of linked 2,2'-dipyridylamine derivatives.
 Synthetic, solvent extraction, membrane transport and X-ray structural
 studies.
;
_journal_issue 40
_journal_name_full 'Dalton transactions (Cambridge, England : 2003)'
_journal_page_first 4783
_journal_page_last 4794
_journal_paper_doi 10.1039/b609738c
_journal_year 2006
_chemical_formula_sum 'C56 H52 Ag3 F18 N12 O2 P3'
_chemical_formula_weight 1683.62
_chemical_name_systematic
;
?
;
_space_group_IT_number 14
_symmetry_cell_setting monoclinic
_symmetry_space_group_name_Hall '-P 2ybc'
_symmetry_space_group_name_H-M 'P 1 21/c 1'
_atom_sites_solution_hydrogens geom
_atom_sites_solution_primary direct
_atom_sites_solution_secondary difmap
_audit_creation_method SHELXL-97
_cell_angle_alpha 90.00
_cell_angle_beta 94.8810(10)
_cell_angle_gamma 90.00
_cell_formula_units_Z 4
_cell_length_a 14.7918(9)
_cell_length_b 14.7643(9)
_cell_length_c 29.0604(17)
_cell_measurement_reflns_used 6948
_cell_measurement_temperature 168(2)
_cell_measurement_theta_max 26.31
_cell_measurement_theta_min 2.34
_cell_volume 6323.5(7)
_computing_cell_refinement 'Bruker SMART'
_computing_data_collection 'Bruker SMART'
_computing_data_reduction 'Bruker SAINT'
_computing_molecular_graphics 'Bruker SHELXTL'
_computing_publication_material 'Bruker SHELXTL'
_computing_structure_refinement 'SHELXL-97 (Sheldrick, 1997)'
_computing_structure_solution 'SHELXS-97 (Sheldrick, 1990)'
_diffrn_ambient_temperature 168(2)
_diffrn_measured_fraction_theta_full 0.989
_diffrn_measured_fraction_theta_max 0.989
_diffrn_measurement_device_type 'CCD area detector'
_diffrn_measurement_method 'phi and omega scans'
_diffrn_radiation_monochromator graphite
_diffrn_radiation_source 'fine-focus sealed tube'
_diffrn_radiation_type MoK\a
_diffrn_radiation_wavelength 0.71073
_diffrn_reflns_av_R_equivalents 0.0328
_diffrn_reflns_av_sigmaI/netI 0.0335
_diffrn_reflns_limit_h_max 18
_diffrn_reflns_limit_h_min -12
_diffrn_reflns_limit_k_max 17
_diffrn_reflns_limit_k_min -18
_diffrn_reflns_limit_l_max 36
_diffrn_reflns_limit_l_min -27
_diffrn_reflns_number 47897
_diffrn_reflns_theta_full 26.39
_diffrn_reflns_theta_max 26.39
_diffrn_reflns_theta_min 1.55
_exptl_absorpt_coefficient_mu 1.102
_exptl_absorpt_correction_T_max 1.000000
_exptl_absorpt_correction_T_min 0.790843
_exptl_absorpt_correction_type multi-scan
_exptl_absorpt_process_details 'Blessing, Acta Cryst. (1995) A51 33-38'
_exptl_crystal_colour brown
_exptl_crystal_density_diffrn 1.768
_exptl_crystal_density_method 'not measured'
_exptl_crystal_description block
_exptl_crystal_F_000 3344
_exptl_crystal_size_max 0.45
_exptl_crystal_size_mid 0.45
_exptl_crystal_size_min 0.30
_refine_diff_density_max 2.604
_refine_diff_density_min -1.389
_refine_diff_density_rms 0.115
_refine_ls_extinction_method none
_refine_ls_goodness_of_fit_ref 1.052
_refine_ls_hydrogen_treatment constr
_refine_ls_matrix_type full
_refine_ls_number_parameters 915
_refine_ls_number_reflns 12819
_refine_ls_number_restraints 1
_refine_ls_restrained_S_all 1.053
_refine_ls_R_factor_all 0.0700
_refine_ls_R_factor_gt 0.0488
_refine_ls_shift/su_max 0.004
_refine_ls_shift/su_mean 0.000
_refine_ls_structure_factor_coef Fsqd
_refine_ls_weighting_details 'calc w=1/[\s^2^(Fo^2^)+(0.0702P)^2^+19.7685P] where P=(Fo^2^+2Fc^2^)/3'
_refine_ls_weighting_scheme calc
_refine_ls_wR_factor_gt 0.1302
_refine_ls_wR_factor_ref 0.1418
_reflns_number_gt 9727
_reflns_number_total 12819
_reflns_threshold_expression >2sigma(I)
_cod_data_source_file b609738c.txt
_cod_data_source_block c:\chris'~1\canter~2\papers\cs10\3csce\3csce2\3csce2
_cod_depositor_comments
;
The following automatic conversions were performed:
'_symmetry_cell_setting' value 'Monoclinic' changed to 'monoclinic'
according to '/home/saulius/struct/CIF-dictionaries/cif_core.dic'
dictionary named 'cif_core.dic' version 2.4.1 from 2010-06-29.

Automatic conversion script
Id: cif_fix_enum 1527 2010-12-29 10:47:43Z saulius 
;
_cod_original_sg_symbol_H-M P2(1)/c
_cod_database_code 7007736

loop_
_symmetry_equiv_pos_as_xyz
'x, y, z'
'-x, y+1/2, -z+1/2'
'-x, -y, -z'
'x, -y-1/2, z-1/2'

loop_
_atom_site_label
_atom_site_type_symbol
_atom_site_fract_x
_atom_site_fract_y
_atom_site_fract_z
_atom_site_U_iso_or_equiv
_atom_site_adp_type
_atom_site_occupancy
_atom_site_symmetry_multiplicity
_atom_site_calc_flag
_atom_site_refinement_flags
_atom_site_disorder_assembly
_atom_site_disorder_group
Ag1 Ag 0.27686(2) 0.54341(2) 0.297845(13) 0.02965(11) Uani 1 1 d . . .
Ag2 Ag 0.28908(3) 0.72141(3) 0.034514(13) 0.03001(11) Uani 1 1 d . . .
Ag3 Ag 0.23646(3) 0.33322(3) 0.220748(16) 0.04481(13) Uani 1 1 d . . .
C1' C 0.1139(3) 0.4411(3) 0.16343(15) 0.0274(10) Uani 1 1 d . . .
C1 C 0.4233(3) 0.5989(3) 0.23351(16) 0.0270(10) Uani 1 1 d . . .
C2 C 0.4026(3) 0.6713(3) 0.26167(15) 0.0280(10) Uani 1 1 d . . .
H2A H 0.4213 0.6695 0.2938 0.034 Uiso 1 1 calc R . .
C2' C 0.1665(4) 0.5125(4) 0.15068(18) 0.0354(12) Uani 1 1 d . . .
H2'A H 0.1651 0.5685 0.1667 0.042 Uiso 1 1 calc R . .
C3 C 0.3553(3) 0.7459(3) 0.24345(16) 0.0274(10) Uani 1 1 d . . .
H3A H 0.3420 0.7945 0.2632 0.033 Uiso 1 1 calc R . .
C3' C 0.2209(4) 0.5031(4) 0.11489(17) 0.0335(11) Uani 1 1 d . . .
H3'A H 0.2554 0.5536 0.1062 0.040 Uiso 1 1 calc R . .
C4 C 0.3267(3) 0.7504(3) 0.19633(16) 0.0266(10) Uani 1 1 d . . .
C4' C 0.2271(3) 0.4222(3) 0.09111(16) 0.0280(10) Uani 1 1 d . . .
C5' C 0.1743(4) 0.3496(3) 0.10359(17) 0.0324(11) Uani 1 1 d . . .
H5'A H 0.1766 0.2936 0.0877 0.039 Uiso 1 1 calc R . .
C5 C 0.3489(3) 0.6788(3) 0.16839(16) 0.0306(11) Uani 1 1 d . . .
H5A H 0.3309 0.6811 0.1362 0.037 Uiso 1 1 calc R . .
C6' C 0.1183(3) 0.3590(3) 0.13913(16) 0.0299(11) Uani 1 1 d . . .
H6'A H 0.0823 0.3091 0.1473 0.036 Uiso 1 1 calc R . .
C6 C 0.3965(3) 0.6043(3) 0.18624(16) 0.0301(11) Uani 1 1 d . . .
H6A H 0.4111 0.5564 0.1663 0.036 Uiso 1 1 calc R . .
N11' N 0.0872(3) 0.4939(3) 0.24336(13) 0.0287(9) Uani 1 1 d . . .
C11 C 0.4773(3) 0.5190(3) 0.25367(17) 0.0305(11) Uani 1 1 d . . .
H11A H 0.5358 0.5164 0.2396 0.037 Uiso 1 1 calc R . .
H11B H 0.4909 0.5290 0.2872 0.037 Uiso 1 1 calc R . .
C11' C 0.0485(3) 0.4505(4) 0.20081(17) 0.0327(11) Uani 1 1 d . . .
H11C H -0.0047 0.4861 0.1883 0.039 Uiso 1 1 calc R . .
H11D H 0.0266 0.3894 0.2085 0.039 Uiso 1 1 calc R . .
N11 N 0.4309(3) 0.4304(3) 0.24669(13) 0.0288(9) Uani 1 1 d . . .
N14 N 0.2615(3) 0.8403(3) 0.12799(13) 0.0294(9) Uani 1 1 d . . .
N14' N 0.3013(3) 0.4961(3) 0.02723(13) 0.0274(9) Uani 1 1 d . . .
C14' C 0.2916(4) 0.4122(3) 0.05404(17) 0.0320(11) Uani 1 1 d . . .
H14A H 0.3519 0.3942 0.0685 0.038 Uiso 1 1 calc R . .
H14B H 0.2697 0.3631 0.0327 0.038 Uiso 1 1 calc R . .
C14 C 0.2707(4) 0.8307(3) 0.17856(16) 0.0313(11) Uani 1 1 d . . .
H14C H 0.2094 0.8253 0.1895 0.038 Uiso 1 1 calc R . .
H14D H 0.2986 0.8865 0.1922 0.038 Uiso 1 1 calc R . .
N21 N 0.3698(3) 0.3251(3) 0.19307(15) 0.0344(10) Uani 1 1 d . . .
N21' N 0.1526(3) 0.3634(3) 0.27793(14) 0.0322(9) Uani 1 1 d . . .
C22' C 0.1034(3) 0.4390(3) 0.28260(16) 0.0298(11) Uani 1 1 d . . .
C22 C 0.4384(3) 0.3807(3) 0.20585(16) 0.0278(10) Uani 1 1 d . . .
C23' C 0.0675(4) 0.4610(4) 0.32416(18) 0.0403(13) Uani 1 1 d . . .
H23A H 0.0321 0.5141 0.3268 0.048 Uiso 1 1 calc R . .
C23 C 0.5135(4) 0.3890(4) 0.17989(17) 0.0340(11) Uani 1 1 d . . .
H23B H 0.5607 0.4307 0.1888 0.041 Uiso 1 1 calc R . .
C24 C 0.5177(4) 0.3358(4) 0.14129(18) 0.0408(13) Uani 1 1 d . . .
H24A H 0.5678 0.3408 0.1231 0.049 Uiso 1 1 calc R . .
C24' C 0.0850(5) 0.4029(4) 0.36154(19) 0.0482(16) Uani 1 1 d . . .
H24B H 0.0622 0.4169 0.3903 0.058 Uiso 1 1 calc R . .
C25' C 0.1342(4) 0.3265(4) 0.35718(19) 0.0454(15) Uani 1 1 d . . .
H25A H 0.1463 0.2866 0.3826 0.054 Uiso 1 1 calc R . .
C25 C 0.4483(4) 0.2746(4) 0.12904(19) 0.0422(14) Uani 1 1 d . . .
H25B H 0.4508 0.2360 0.1030 0.051 Uiso 1 1 calc R . .
C26 C 0.3763(4) 0.2718(4) 0.15572(18) 0.0386(12) Uani 1 1 d . . .
H26A H 0.3285 0.2304 0.1475 0.046 Uiso 1 1 calc R . .
C26' C 0.1666(4) 0.3079(4) 0.3148(2) 0.0426(14) Uani 1 1 d . . .
H26B H 0.2001 0.2537 0.3116 0.051 Uiso 1 1 calc R . .
N31 N 0.3695(3) 0.4351(3) 0.31836(13) 0.0263(8) Uani 1 1 d . . .
N31' N 0.1573(3) 0.6212(3) 0.27737(13) 0.0258(8) Uani 1 1 d . . .
C32' C 0.0906(3) 0.5884(3) 0.24774(16) 0.0272(10) Uani 1 1 d . . .
C32 C 0.4091(3) 0.3845(3) 0.28716(16) 0.0272(10) Uani 1 1 d . . .
C33 C 0.4311(3) 0.2943(4) 0.29543(18) 0.0329(11) Uani 1 1 d . . .
H33A H 0.4565 0.2590 0.2725 0.040 Uiso 1 1 calc R . .
C33' C 0.0313(3) 0.6464(4) 0.22182(18) 0.0356(12) Uani 1 1 d . . .
H33B H -0.0158 0.6227 0.2010 0.043 Uiso 1 1 calc R . .
C34 C 0.4155(4) 0.2567(4) 0.33737(18) 0.0362(12) Uani 1 1 d . . .
H34A H 0.4297 0.1949 0.3434 0.043 Uiso 1 1 calc R . .
C34' C 0.0427(4) 0.7384(4) 0.2272(2) 0.0433(14) Uani 1 1 d . . .
H34B H 0.0058 0.7788 0.2084 0.052 Uiso 1 1 calc R . .
C35' C 0.1073(3) 0.7724(4) 0.25971(18) 0.0341(11) Uani 1 1 d . . .
H35A H 0.1136 0.8357 0.2647 0.041 Uiso 1 1 calc R . .
C35 C 0.3793(4) 0.3093(4) 0.37064(17) 0.0342(12) Uani 1 1 d . . .
H35B H 0.3708 0.2851 0.4002 0.041 Uiso 1 1 calc R . .
C36 C 0.3559(3) 0.3977(4) 0.35982(16) 0.0302(11) Uani 1 1 d . . .
H36A H 0.3293 0.4336 0.3822 0.036 Uiso 1 1 calc R . .
C36' C 0.1622(3) 0.7121(3) 0.28451(17) 0.0306(11) Uani 1 1 d . . .
H36B H 0.2055 0.7347 0.3077 0.037 Uiso 1 1 calc R . .
N41' N 0.2100(3) 0.6164(3) -0.00313(13) 0.0283(9) Uani 1 1 d . . .
N41 N 0.3563(3) 0.8378(3) 0.06705(13) 0.0287(9) Uani 1 1 d . . .
C42 C 0.3321(3) 0.8794(3) 0.10573(16) 0.0291(10) Uani 1 1 d . . .
C42' C 0.2254(4) 0.5269(3) 0.00024(16) 0.0316(11) Uani 1 1 d . . .
C43 C 0.3759(4) 0.9562(4) 0.12264(18) 0.0366(12) Uani 1 1 d . . .
H43A H 0.3579 0.9846 0.1497 0.044 Uiso 1 1 calc R . .
C43' C 0.1634(5) 0.4656(4) -0.0210(2) 0.062(2) Uani 1 1 d . . .
H43B H 0.1737 0.4022 -0.0184 0.074 Uiso 1 1 calc R . .
C44 C 0.4466(4) 0.9919(4) 0.0998(2) 0.0417(13) Uani 1 1 d . . .
H44A H 0.4776 1.0446 0.1114 0.050 Uiso 1 1 calc R . .
C44' C 0.0866(6) 0.4983(5) -0.0461(3) 0.079(3) Uani 1 1 d . . .
H44B H 0.0429 0.4573 -0.0600 0.095 Uiso 1 1 calc R . .
C45 C 0.4714(4) 0.9510(4) 0.06064(19) 0.0392(13) Uani 1 1 d . . .
H45A H 0.5194 0.9747 0.0445 0.047 Uiso 1 1 calc R . .
C45' C 0.0736(5) 0.5894(5) -0.0509(2) 0.0611(19) Uani 1 1 d . . .
H45B H 0.0221 0.6129 -0.0687 0.073 Uiso 1 1 calc R . .
C46 C 0.4249(3) 0.8744(4) 0.04519(18) 0.0351(12) Uani 1 1 d . . .
H46A H 0.4418 0.8459 0.0179 0.042 Uiso 1 1 calc R . .
C46' C 0.1370(4) 0.6455(4) -0.02926(18) 0.0391(12) Uani 1 1 d . . .
H46B H 0.1288 0.7090 -0.0330 0.047 Uiso 1 1 calc R . .
N51' N 0.4336(3) 0.5312(3) 0.07238(14) 0.0336(10) Uani 1 1 d . . .
N51 N 0.1370(3) 0.7427(3) 0.12304(15) 0.0349(10) Uani 1 1 d . . .
C52' C 0.3838(3) 0.5438(3) 0.03247(16) 0.0275(10) Uani 1 1 d . . .
C52 C 0.1810(3) 0.8095(3) 0.10334(17) 0.0302(11) Uani 1 1 d . . .
C53' C 0.4129(3) 0.5974(3) -0.00326(17) 0.0301(11) Uani 1 1 d . . .
H53A H 0.3760 0.6050 -0.0314 0.036 Uiso 1 1 calc R . .
C53 C 0.1476(4) 0.8509(4) 0.06190(18) 0.0350(12) Uani 1 1 d . . .
H53B H 0.1797 0.8989 0.0488 0.042 Uiso 1 1 calc R . .
C54' C 0.4969(4) 0.6390(4) 0.0035(2) 0.0379(12) Uani 1 1 d . . .
H54A H 0.5180 0.6770 -0.0197 0.045 Uiso 1 1 calc R . .
C54 C 0.0660(4) 0.8192(4) 0.04064(19) 0.0426(14) Uani 1 1 d . . .
H54B H 0.0414 0.8454 0.0125 0.051 Uiso 1 1 calc R . .
C55 C 0.0209(4) 0.7497(4) 0.0605(2) 0.0430(14) Uani 1 1 d . . .
H55A H -0.0345 0.7265 0.0462 0.052 Uiso 1 1 calc R . .
C55' C 0.5499(4) 0.6246(4) 0.0446(2) 0.0418(14) Uani 1 1 d . . .
H55B H 0.6080 0.6518 0.0499 0.050 Uiso 1 1 calc R . .
C56' C 0.5160(4) 0.5699(4) 0.07718(19) 0.0405(13) Uani 1 1 d . . .
H56A H 0.5532 0.5588 0.1049 0.049 Uiso 1 1 calc R . .
C56 C 0.0587(4) 0.7150(4) 0.10153(19) 0.0410(13) Uani 1 1 d . . .
H56B H 0.0269 0.6680 0.1156 0.049 Uiso 1 1 calc R . .
P1 P 0.23356(14) 0.01858(16) 0.30919(14) 0.1069(12) Uani 1 1 d . . .
F1 F 0.2844(5) -0.0401(7) 0.2761(4) 0.251(7) Uani 1 1 d . A .
F2 F 0.1537(3) 0.0178(4) 0.2661(2) 0.113(2) Uani 1 1 d . A 1
F3 F 0.2692(8) 0.1081(7) 0.2831(4) 0.228(6) Uani 1 1 d . A 1
F4 F 0.3130(5) 0.0207(7) 0.3454(5) 0.278(8) Uani 1 1 d . A .
F5 F 0.1772(5) 0.0811(5) 0.3371(3) 0.152(3) Uani 1 1 d . A .
F6 F 0.1851(8) -0.0606(6) 0.3308(3) 0.243(7) Uani 1 1 d . A .
P2 P 0.70064(11) 0.16179(10) 0.08642(5) 0.0389(3) Uani 1 1 d . . .
F7 F 0.7513(3) 0.1586(3) 0.04032(11) 0.0569(10) Uani 1 1 d . B .
F8 F 0.6516(3) 0.1651(3) 0.13332(13) 0.0778(14) Uani 1 1 d . B .
F9 F 0.6413(3) 0.0794(3) 0.06778(16) 0.0711(16) Uani 0.904(8) 1 d P B 1
F10 F 0.7707(3) 0.0899(4) 0.11024(13) 0.0649(16) Uani 0.904(8) 1 d P B 1
F11 F 0.6279(5) 0.2278(4) 0.06182(15) 0.098(3) Uani 0.904(8) 1 d P B 1
F12 F 0.7641(6) 0.2396(5) 0.10498(17) 0.138(4) Uani 0.904(8) 1 d P B 1
F9' F 0.700(3) 0.071(3) 0.0937(16) 0.064(13) Uiso 0.096(8) 1 d P B 2
F10' F 0.797(2) 0.160(3) 0.1110(13) 0.046(11) Uiso 0.096(8) 1 d P B 2
F11' F 0.599(3) 0.154(3) 0.0693(13) 0.053(12) Uiso 0.096(8) 1 d P B 2
F12' F 0.689(2) 0.271(2) 0.0827(14) 0.041(10) Uiso 0.096(8) 1 d P B 2
P3 P 0.74598(11) -0.14160(10) -0.00304(5) 0.0425(4) Uani 1 1 d . . .
F13 F 0.7760(5) -0.1042(4) 0.04506(16) 0.123(2) Uani 1 1 d . C .
F14 F 0.7123(6) -0.1825(5) -0.0516(2) 0.144(3) Uani 1 1 d D C .
F15 F 0.7552(10) -0.0570(8) -0.0310(4) 0.076(4) Uani 0.554(17) 1 d P C 1
F16 F 0.7265(13) -0.2366(8) 0.0234(4) 0.107(7) Uani 0.554(17) 1 d P C 1
F17 F 0.8352(7) -0.1833(10) -0.0163(3) 0.084(4) Uani 0.554(17) 1 d P C 1
F18 F 0.6505(12) -0.1098(11) 0.0087(7) 0.137(7) Uani 0.554(17) 1 d P C 1
F15' F 0.8481(8) -0.0990(16) -0.0055(6) 0.129(8) Uani 0.446(17) 1 d P C 2
F16' F 0.6485(11) -0.1674(18) 0.0020(6) 0.151(11) Uani 0.446(17) 1 d PD C 2
F17' F 0.7937(19) -0.2315(9) 0.0088(9) 0.158(15) Uani 0.446(17) 1 d P C 2
F18' F 0.7150(17) -0.0401(10) -0.0157(7) 0.113(9) Uani 0.446(17) 1 d P C 2
O60 O 0.1865(9) 0.1720(5) 0.1961(3) 0.073(3) Uani 0.50 1 d P . .
O70 O 0.1129(9) 0.1008(7) 0.1144(4) 0.089(4) Uani 0.50 1 d P . .
O80 O 0.9312(7) 0.0432(7) 0.0506(4) 0.072(3) Uiso 0.50 1 d P . .
O90 O 0.9728(11) 0.1562(13) 0.0949(6) 0.143(6) Uani 0.50 1 d P . .

loop_
_atom_site_aniso_label
_atom_site_aniso_U_11
_atom_site_aniso_U_22
_atom_site_aniso_U_33
_atom_site_aniso_U_23
_atom_site_aniso_U_13
_atom_site_aniso_U_12
Ag1 0.02868(19) 0.0261(2) 0.0329(2) -0.00011(15) -0.00486(15) 0.00437(15)
Ag2 0.0363(2) 0.0247(2) 0.02886(19) -0.00245(15) 0.00176(15) -0.00029(15)
Ag3 0.0372(2) 0.0509(3) 0.0481(3) 0.0027(2) 0.01334(19) 0.0010(2)
C1' 0.029(2) 0.034(3) 0.019(2) -0.0023(19) 0.0020(18) -0.007(2)
C1 0.026(2) 0.028(3) 0.026(2) 0.005(2) 0.0013(19) -0.006(2)
C2 0.029(2) 0.036(3) 0.019(2) -0.001(2) 0.0028(19) -0.010(2)
C2' 0.044(3) 0.027(3) 0.037(3) -0.008(2) 0.012(2) -0.007(2)
C3 0.030(2) 0.028(2) 0.024(2) -0.0035(19) 0.0016(19) -0.007(2)
C3' 0.043(3) 0.028(3) 0.031(3) -0.005(2) 0.014(2) -0.009(2)
C4 0.032(2) 0.026(2) 0.023(2) -0.0006(19) 0.0031(19) -0.007(2)
C4' 0.031(2) 0.031(3) 0.022(2) 0.002(2) 0.0026(19) 0.000(2)
C5' 0.042(3) 0.025(3) 0.029(2) -0.002(2) 0.002(2) -0.003(2)
C5 0.041(3) 0.031(3) 0.019(2) 0.0005(19) 0.002(2) -0.002(2)
C6' 0.032(3) 0.031(3) 0.026(2) 0.000(2) 0.003(2) -0.010(2)
C6 0.038(3) 0.029(3) 0.024(2) -0.003(2) 0.004(2) -0.001(2)
N11' 0.031(2) 0.034(2) 0.0215(19) -0.0019(17) 0.0054(16) -0.0074(18)
C11 0.027(2) 0.033(3) 0.031(2) 0.004(2) -0.001(2) -0.006(2)
C11' 0.030(2) 0.039(3) 0.029(2) -0.005(2) 0.004(2) -0.010(2)
N11 0.035(2) 0.028(2) 0.0239(19) 0.0049(17) 0.0040(17) 0.0004(18)
N14 0.035(2) 0.028(2) 0.024(2) -0.0019(17) -0.0004(17) 0.0015(18)
N14' 0.035(2) 0.024(2) 0.0238(19) 0.0012(16) 0.0070(17) 0.0004(17)
C14' 0.046(3) 0.019(2) 0.032(2) -0.001(2) 0.009(2) 0.003(2)
C14 0.038(3) 0.030(3) 0.025(2) -0.005(2) 0.001(2) -0.001(2)
N21 0.036(2) 0.035(2) 0.032(2) 0.0004(19) 0.0042(19) 0.0049(19)
N21' 0.028(2) 0.037(2) 0.032(2) 0.0019(19) 0.0038(17) -0.0094(19)
C22' 0.029(2) 0.034(3) 0.027(2) -0.001(2) 0.005(2) -0.011(2)
C22 0.030(2) 0.028(3) 0.025(2) 0.0045(19) 0.0016(19) 0.006(2)
C23' 0.055(3) 0.036(3) 0.032(3) -0.006(2) 0.018(3) -0.013(3)
C23 0.038(3) 0.033(3) 0.032(3) 0.008(2) 0.006(2) 0.006(2)
C24 0.047(3) 0.046(3) 0.031(3) 0.012(2) 0.014(2) 0.016(3)
C24' 0.071(4) 0.048(4) 0.028(3) -0.005(3) 0.014(3) -0.025(3)
C25' 0.046(3) 0.054(4) 0.035(3) 0.010(3) -0.004(3) -0.023(3)
C25 0.056(4) 0.037(3) 0.033(3) 0.002(2) 0.004(3) 0.017(3)
C26 0.045(3) 0.035(3) 0.035(3) -0.002(2) -0.002(2) 0.005(2)
C26' 0.031(3) 0.045(3) 0.051(3) 0.009(3) -0.004(2) -0.011(2)
N31 0.029(2) 0.025(2) 0.0242(19) 0.0034(16) -0.0018(16) 0.0035(16)
N31' 0.0245(19) 0.028(2) 0.0249(19) 0.0023(16) 0.0047(16) 0.0014(16)
C32' 0.022(2) 0.037(3) 0.024(2) -0.003(2) 0.0080(18) -0.001(2)
C32 0.023(2) 0.029(3) 0.029(2) 0.006(2) -0.0008(19) 0.0013(19)
C33 0.032(3) 0.031(3) 0.038(3) 0.005(2) 0.010(2) 0.010(2)
C33' 0.024(2) 0.046(3) 0.035(3) -0.003(2) -0.003(2) 0.007(2)
C34 0.041(3) 0.029(3) 0.041(3) 0.012(2) 0.009(2) 0.008(2)
C34' 0.037(3) 0.050(4) 0.043(3) 0.002(3) -0.001(2) 0.019(3)
C35' 0.030(3) 0.031(3) 0.042(3) -0.004(2) 0.007(2) 0.011(2)
C35 0.037(3) 0.038(3) 0.027(2) 0.011(2) 0.003(2) 0.002(2)
C36 0.033(3) 0.035(3) 0.023(2) 0.002(2) -0.001(2) 0.003(2)
C36' 0.026(2) 0.033(3) 0.033(3) -0.005(2) 0.006(2) 0.001(2)
N41' 0.031(2) 0.030(2) 0.0242(19) 0.0007(17) 0.0022(16) -0.0017(17)
N41 0.029(2) 0.029(2) 0.027(2) 0.0021(17) -0.0025(17) 0.0012(17)
C42 0.032(2) 0.026(3) 0.028(2) 0.005(2) -0.005(2) 0.006(2)
C42' 0.043(3) 0.027(3) 0.025(2) 0.000(2) 0.005(2) -0.005(2)
C43 0.046(3) 0.033(3) 0.030(3) -0.004(2) -0.002(2) 0.000(2)
C43' 0.079(5) 0.033(3) 0.068(4) -0.004(3) -0.026(4) -0.009(3)
C44 0.045(3) 0.033(3) 0.045(3) 0.006(3) -0.007(3) -0.010(2)
C44' 0.083(6) 0.050(4) 0.094(6) 0.002(4) -0.045(5) -0.021(4)
C45 0.036(3) 0.044(3) 0.037(3) 0.011(2) -0.004(2) -0.008(2)
C45' 0.051(4) 0.058(4) 0.069(4) 0.007(3) -0.029(3) -0.004(3)
C46 0.033(3) 0.039(3) 0.033(3) 0.006(2) 0.000(2) 0.000(2)
C46' 0.039(3) 0.042(3) 0.036(3) 0.004(2) 0.000(2) 0.000(2)
N51' 0.042(2) 0.033(2) 0.026(2) -0.0053(18) 0.0025(18) 0.0067(19)
N51 0.038(2) 0.030(2) 0.037(2) -0.0031(19) 0.0058(19) -0.0024(19)
C52' 0.039(3) 0.020(2) 0.024(2) -0.0033(18) 0.007(2) 0.004(2)
C52 0.032(3) 0.027(3) 0.032(3) -0.004(2) 0.002(2) 0.006(2)
C53' 0.035(3) 0.029(3) 0.028(2) -0.002(2) 0.010(2) 0.005(2)
C53 0.034(3) 0.034(3) 0.036(3) 0.002(2) 0.003(2) 0.004(2)
C54' 0.037(3) 0.034(3) 0.046(3) -0.003(2) 0.018(2) 0.002(2)
C54 0.035(3) 0.056(4) 0.035(3) -0.005(3) -0.002(2) 0.011(3)
C55 0.030(3) 0.057(4) 0.042(3) -0.011(3) 0.004(2) -0.002(3)
C55' 0.036(3) 0.035(3) 0.055(3) -0.021(3) 0.007(3) 0.002(2)
C56' 0.044(3) 0.043(3) 0.034(3) -0.013(2) 0.000(2) 0.008(3)
C56 0.038(3) 0.044(3) 0.042(3) -0.006(3) 0.009(2) -0.007(3)
P1 0.0414(11) 0.0558(13) 0.221(4) -0.0468(18) -0.0055(15) 0.0045(10)
F1 0.109(5) 0.282(11) 0.342(13) -0.260(11) -0.103(7) 0.110(7)
F2 0.054(3) 0.119(5) 0.168(6) 0.045(4) 0.022(3) 0.021(3)
F3 0.293(14) 0.163(8) 0.248(11) -0.093(8) 0.133(11) -0.128(9)
F4 0.090(5) 0.271(11) 0.443(17) -0.285(12) -0.143(7) 0.090(6)
F5 0.110(5) 0.134(6) 0.213(8) 0.001(6) 0.028(5) 0.052(5)
F6 0.348(14) 0.122(6) 0.220(9) 0.092(6) -0.193(10) -0.123(8)
P2 0.0579(9) 0.0339(8) 0.0249(6) 0.0067(6) 0.0041(6) -0.0036(7)
F7 0.073(2) 0.067(3) 0.0322(17) 0.0084(16) 0.0139(17) -0.007(2)
F8 0.106(3) 0.091(3) 0.041(2) 0.031(2) 0.036(2) 0.054(3)
F9 0.079(3) 0.066(3) 0.067(3) 0.004(2) 0.003(3) -0.036(3)
F10 0.061(3) 0.095(4) 0.039(2) 0.023(2) 0.009(2) 0.025(3)
F11 0.170(6) 0.090(5) 0.038(2) 0.026(3) 0.027(3) 0.088(5)
F12 0.259(10) 0.108(5) 0.047(3) -0.016(3) 0.008(4) -0.131(6)
P3 0.0587(9) 0.0350(8) 0.0342(7) -0.0019(6) 0.0064(7) 0.0088(7)
F13 0.222(7) 0.078(4) 0.058(3) -0.019(3) -0.046(4) 0.013(4)
F14 0.219(8) 0.120(5) 0.080(4) -0.050(4) -0.060(4) 0.087(5)
F15 0.128(11) 0.039(6) 0.060(6) 0.019(5) -0.003(6) -0.031(6)
F16 0.211(18) 0.048(6) 0.070(6) 0.013(4) 0.065(10) -0.013(8)
F17 0.062(6) 0.104(11) 0.085(7) -0.002(6) 0.004(5) 0.037(6)
F18 0.125(12) 0.116(12) 0.187(14) 0.005(11) 0.106(11) 0.041(10)
F15' 0.060(8) 0.17(2) 0.157(15) -0.007(13) 0.023(8) -0.029(9)
F16' 0.080(11) 0.21(3) 0.162(18) 0.072(18) -0.030(11) -0.081(14)
F17' 0.22(3) 0.030(8) 0.19(3) -0.029(11) -0.15(2) 0.047(12)
F18' 0.18(2) 0.058(8) 0.085(13) -0.007(8) -0.052(12) 0.063(11)
O60 0.142(10) 0.021(4) 0.063(6) -0.008(4) 0.043(6) -0.032(5)
O70 0.162(12) 0.054(6) 0.063(6) -0.008(5) 0.085(7) -0.024(7)
O90 0.117(13) 0.171(17) 0.145(15) 0.016(13) 0.031(11) -0.039(12)

loop_
_atom_type_symbol
_atom_type_description
_atom_type_scat_dispersion_real
_atom_type_scat_dispersion_imag
_atom_type_scat_source
C C 0.0033 0.0016 'International Tables Vol C Tables 4.2.6.8 and 6.1.1.4'
H H 0.0000 0.0000 'International Tables Vol C Tables 4.2.6.8 and 6.1.1.4'
N N 0.0061 0.0033 'International Tables Vol C Tables 4.2.6.8 and 6.1.1.4'
O O 0.0106 0.0060 'International Tables Vol C Tables 4.2.6.8 and 6.1.1.4'
F F 0.0171 0.0103 'International Tables Vol C Tables 4.2.6.8 and 6.1.1.4'
P P 0.1023 0.0942 'International Tables Vol C Tables 4.2.6.8 and 6.1.1.4'
Ag Ag -0.8971 1.1015 'International Tables Vol C Tables 4.2.6.8 and 6.1.1.4'

loop_
_geom_angle_atom_site_label_1
_geom_angle_atom_site_label_2
_geom_angle_atom_site_label_3
_geom_angle
_geom_angle_site_symmetry_1
_geom_angle_site_symmetry_3
_geom_angle_publ_flag
N31' Ag1 N31 163.93(15) . . ?
N41 Ag2 N41' 172.70(15) . . ?
N21 Ag3 N21' 150.30(15) . . ?
N21 Ag3 O60 95.4(3) . . ?
N21' Ag3 O60 103.3(2) . . ?
C2' C1' C6' 118.2(4) . . ?
C2' C1' C11' 122.0(5) . . ?
C6' C1' C11' 119.7(4) . . ?
C6 C1 C2 118.3(4) . . ?
C6 C1 C11 121.4(4) . . ?
C2 C1 C11 120.3(4) . . ?
C3 C2 C1 120.9(4) . . ?
C3' C2' C1' 120.4(5) . . ?
C2 C3 C4 120.8(5) . . ?
C2' C3' C4' 122.1(5) . . ?
C5 C4 C3 118.0(5) . . ?
C5 C4 C14 123.1(4) . . ?
C3 C4 C14 118.9(4) . . ?
C3' C4' C5' 118.1(4) . . ?
C3' C4' C14' 120.9(4) . . ?
C5' C4' C14' 121.0(4) . . ?
C6' C5' C4' 120.1(5) . . ?
C6 C5 C4 121.6(4) . . ?
C5' C6' C1' 121.1(5) . . ?
C5 C6 C1 120.4(5) . . ?
C32' N11' C22' 119.9(4) . . ?
C32' N11' C11' 121.4(4) . . ?
C22' N11' C11' 117.5(4) . . ?
N11 C11 C1 114.3(4) . . ?
N11' C11' C1' 114.6(4) . . ?
C22 N11 C32 119.3(4) . . ?
C22 N11 C11 120.4(4) . . ?
C32 N11 C11 116.3(4) . . ?
C42 N14 C52 121.9(4) . . ?
C42 N14 C14 119.5(4) . . ?
C52 N14 C14 118.6(4) . . ?
C42' N14' C52' 123.3(4) . . ?
C42' N14' C14' 117.5(4) . . ?
C52' N14' C14' 119.1(4) . . ?
N14' C14' C4' 113.0(4) . . ?
N14 C14 C4 114.8(4) . . ?
C22 N21 C26 118.6(5) . . ?
C22 N21 Ag3 123.4(3) . . ?
C26 N21 Ag3 117.0(4) . . ?
C22' N21' C26' 118.1(5) . . ?
C22' N21' Ag3 126.0(3) . . ?
C26' N21' Ag3 114.7(4) . . ?
N21' C22' C23' 121.8(5) . . ?
N21' C22' N11' 116.9(4) . . ?
C23' C22' N11' 121.2(5) . . ?
N21 C22 C23 121.6(5) . . ?
N21 C22 N11 116.3(4) . . ?
C23 C22 N11 122.1(5) . . ?
C24' C23' C22' 118.2(6) . . ?
C24 C23 C22 118.8(5) . . ?
C23 C24 C25 119.8(5) . . ?
C25' C24' C23' 120.4(5) . . ?
C24' C25' C26' 118.5(5) . . ?
C26 C25 C24 117.8(5) . . ?
N21 C26 C25 123.3(5) . . ?
N21' C26' C25' 122.9(6) . . ?
C32 N31 C36 118.6(4) . . ?
C32 N31 Ag1 121.8(3) . . ?
C36 N31 Ag1 114.1(3) . . ?
C32' N31' C36' 118.7(4) . . ?
C32' N31' Ag1 121.8(3) . . ?
C36' N31' Ag1 117.0(3) . . ?
N31' C32' C33' 121.1(5) . . ?
N31' C32' N11' 115.9(4) . . ?
C33' C32' N11' 123.0(4) . . ?
N31 C32 C33 121.6(4) . . ?
N31 C32 N11 115.9(4) . . ?
C33 C32 N11 122.4(5) . . ?
C34 C33 C32 119.1(5) . . ?
C34' C33' C32' 118.5(5) . . ?
C33 C34 C35 119.7(5) . . ?
C33' C34' C35' 120.5(5) . . ?
C36' C35' C34' 118.0(5) . . ?
C36 C35 C34 118.5(5) . . ?
N31 C36 C35 122.3(5) . . ?
N31' C36' C35' 122.7(5) . . ?
C46' N41' C42' 118.8(5) . . ?
C46' N41' Ag2 115.4(4) . . ?
C42' N41' Ag2 125.7(3) . . ?
C46 N41 C42 118.0(4) . . ?
C46 N41 Ag2 116.5(3) . . ?
C42 N41 Ag2 125.3(3) . . ?
N41 C42 C43 121.3(5) . . ?
N41 C42 N14 117.2(4) . . ?
C43 C42 N14 121.5(5) . . ?
N41' C42' N14' 119.1(4) . . ?
N41' C42' C43' 120.3(5) . . ?
N14' C42' C43' 120.5(5) . . ?
C42 C43 C44 119.6(5) . . ?
C44' C43' C42' 119.1(6) . . ?
C45 C44 C43 119.7(5) . . ?
C45' C44' C43' 120.0(6) . . ?
C44 C45 C46 118.2(5) . . ?
C44' C45' C46' 117.9(6) . . ?
N41 C46 C45 123.2(5) . . ?
N41' C46' C45' 123.8(6) . . ?
C52' N51' C56' 117.4(5) . . ?
C56 N51 C52 117.4(5) . . ?
N51' C52' C53' 122.8(5) . . ?
N51' C52' N14' 115.8(4) . . ?
C53' C52' N14' 121.4(4) . . ?
N51 C52 C53 122.8(5) . . ?
N51 C52 N14 116.2(4) . . ?
C53 C52 N14 121.0(5) . . ?
C54' C53' C52' 118.3(5) . . ?
C54 C53 C52 117.6(5) . . ?
C53' C54' C55' 119.2(5) . . ?
C55 C54 C53 119.9(5) . . ?
C56 C55 C54 117.7(5) . . ?
C56' C55' C54' 118.2(5) . . ?
N51' C56' C55' 124.1(5) . . ?
N51 C56 C55 124.6(5) . . ?
F4 P1 F5 92.7(5) . . ?
F4 P1 F6 95.4(7) . . ?
F5 P1 F6 87.0(7) . . ?
F4 P1 F1 93.1(4) . . ?
F5 P1 F1 173.5(6) . . ?
F6 P1 F1 95.6(7) . . ?
F4 P1 F3 92.5(7) . . ?
F5 P1 F3 88.3(5) . . ?
F6 P1 F3 171.0(7) . . ?
F1 P1 F3 88.4(7) . . ?
F4 P1 F2 174.6(7) . . ?
F5 P1 F2 91.1(4) . . ?
F6 P1 F2 88.6(3) . . ?
F1 P1 F2 83.0(4) . . ?
F3 P1 F2 83.8(5) . . ?
F9' P2 F10' 86(3) . . ?
F9' P2 F11' 88(3) . . ?
F10' P2 F11' 170(2) . . ?
F9' P2 F12 133(2) . . ?
F10' P2 F12 48.7(16) . . ?
F11' P2 F12 135.2(17) . . ?
F9' P2 F9 44(2) . . ?
F10' P2 F9 128.2(17) . . ?
F11' P2 F9 48.1(16) . . ?
F12 P2 F9 176.7(5) . . ?
F9' P2 F11 132(2) . . ?
F10' P2 F11 142.0(18) . . ?
F11' P2 F11 45.0(16) . . ?
F12 P2 F11 94.0(4) . . ?
F9 P2 F11 89.0(3) . . ?
F9' P2 F7 96.3(19) . . ?
F10' P2 F7 84.6(14) . . ?
F11' P2 F7 103.9(15) . . ?
F12 P2 F7 90.0(3) . . ?
F9 P2 F7 88.6(2) . . ?
F11 P2 F7 89.3(2) . . ?
F9' P2 F8 83.7(19) . . ?
F10' P2 F8 94.2(14) . . ?
F11' P2 F8 77.2(15) . . ?
F12 P2 F8 89.2(3) . . ?
F9 P2 F8 92.1(3) . . ?
F11 P2 F8 91.5(2) . . ?
F7 P2 F8 178.9(3) . . ?
F9' P2 F10 45(2) . . ?
F10' P2 F10 41.4(17) . . ?
F11' P2 F10 131.8(17) . . ?
F12 P2 F10 89.5(4) . . ?
F9 P2 F10 87.6(3) . . ?
F11 P2 F10 176.6(4) . . ?
F7 P2 F10 90.6(2) . . ?
F8 P2 F10 88.6(2) . . ?
F9' P2 F12' 172(2) . . ?
F10' P2 F12' 97(2) . . ?
F11' P2 F12' 88(2) . . ?
F12 P2 F12' 48.9(13) . . ?
F9 P2 F12' 134.1(14) . . ?
F11 P2 F12' 45.1(13) . . ?
F7 P2 F12' 91.5(13) . . ?
F8 P2 F12' 88.6(13) . . ?
F10 P2 F12' 138.3(14) . . ?
F15 P3 F16' 113.2(10) . . ?
F15 P3 F17' 141.5(15) . . ?
F16' P3 F17' 100.6(14) . . ?
F15 P3 F13 99.3(5) . . ?
F16' P3 F13 101.9(8) . . ?
F17' P3 F13 90.8(7) . . ?
F15 P3 F17 94.5(8) . . ?
F16' P3 F17 140.5(11) . . ?
F17' P3 F17 47.0(12) . . ?
F13 P3 F17 100.6(5) . . ?
F15 P3 F18 89.6(8) . . ?
F16' P3 F18 33.0(9) . . ?
F17' P3 F18 128.5(14) . . ?
F13 P3 F18 83.6(9) . . ?
F17 P3 F18 173.5(9) . . ?
F15 P3 F14 82.6(5) . . ?
F16' P3 F14 76.0(7) . . ?
F17' P3 F14 88.5(7) . . ?
F13 P3 F14 177.7(5) . . ?
F17 P3 F14 80.5(5) . . ?
F18 P3 F14 95.0(8) . . ?
F15 P3 F18' 30.1(8) . . ?
F16' P3 F18' 90.1(12) . . ?
F17' P3 F18' 169.2(14) . . ?
F13 P3 F18' 85.8(7) . . ?
F17 P3 F18' 123.6(11) . . ?
F18 P3 F18' 61.3(10) . . ?
F14 P3 F18' 95.2(7) . . ?
F15 P3 F16 173.7(8) . . ?
F16' P3 F16 62.0(10) . . ?
F17' P3 F16 41.1(12) . . ?
F13 P3 F16 85.9(6) . . ?
F17 P3 F16 88.0(7) . . ?
F18 P3 F16 87.4(8) . . ?
F14 P3 F16 92.1(6) . . ?
F18' P3 F16 148.4(11) . . ?
F15 P3 F15' 62.1(8) . . ?
F16' P3 F15' 171.6(11) . . ?
F17' P3 F15' 86.2(12) . . ?
F13 P3 F15' 72.9(7) . . ?
F17 P3 F15' 47.9(7) . . ?
F18 P3 F15' 138.6(10) . . ?
F14 P3 F15' 109.2(7) . . ?
F18' P3 F15' 82.9(11) . . ?
F16 P3 F15' 123.2(9) . . ?

loop_
_geom_bond_atom_site_label_1
_geom_bond_atom_site_label_2
_geom_bond_distance
_geom_bond_site_symmetry_2
_geom_bond_publ_flag
Ag1 N31' 2.150(4) . ?
Ag1 N31 2.157(4) . ?
Ag2 N41 2.162(4) . ?
Ag2 N41' 2.179(4) . ?
Ag3 N21 2.195(4) . ?
Ag3 N21' 2.202(4) . ?
Ag3 O60 2.576(8) . ?
C1' C2' 1.379(7) . ?
C1' C6' 1.408(7) . ?
C1' C11' 1.521(7) . ?
C1 C6 1.399(6) . ?
C1 C2 1.397(7) . ?
C1 C11 1.514(7) . ?
C2 C3 1.386(7) . ?
C2' C3' 1.376(7) . ?
C3 C4 1.400(6) . ?
C3' C4' 1.387(7) . ?
C4 C5 1.389(7) . ?
C4 C14 1.511(7) . ?
C4' C5' 1.392(7) . ?
C4' C14' 1.506(7) . ?
C5' C6' 1.384(7) . ?
C5 C6 1.384(7) . ?
N11' C32' 1.402(7) . ?
N11' C22' 1.402(6) . ?
N11' C11' 1.465(6) . ?
C11 N11 1.483(6) . ?
N11 C22 1.408(6) . ?
N11 C32 1.417(6) . ?
N14 C42 1.399(7) . ?
N14 C52 1.412(6) . ?
N14 C14 1.471(6) . ?
N14' C42' 1.390(6) . ?
N14' C52' 1.406(6) . ?
N14' C14' 1.477(6) . ?
N21 C22 1.333(7) . ?
N21 C26 1.350(7) . ?
N21' C22' 1.347(7) . ?
N21' C26' 1.351(7) . ?
C22' C23' 1.397(7) . ?
C22 C23 1.400(7) . ?
C23' C24' 1.390(8) . ?
C23 C24 1.375(8) . ?
C24 C25 1.390(9) . ?
C24' C25' 1.354(9) . ?
C25' C26' 1.386(9) . ?
C25 C26 1.372(8) . ?
N31 C32 1.347(6) . ?
N31 C36 1.355(6) . ?
N31' C32' 1.343(6) . ?
N31' C36' 1.359(6) . ?
C32' C33' 1.399(7) . ?
C32 C33 1.387(7) . ?
C33 C34 1.376(7) . ?
C33' C34' 1.377(8) . ?
C34 C35 1.383(8) . ?
C34' C35' 1.379(8) . ?
C35' C36' 1.367(7) . ?
C35 C36 1.380(7) . ?
N41' C46' 1.337(7) . ?
N41' C42' 1.343(6) . ?
N41 C46 1.355(7) . ?
N41 C42 1.355(6) . ?
C42 C43 1.377(7) . ?
C42' C43' 1.396(8) . ?
C43 C44 1.390(8) . ?
C43' C44' 1.382(10) . ?
C44 C45 1.366(8) . ?
C44' C45' 1.364(10) . ?
C45 C46 1.379(8) . ?
C45' C46' 1.364(8) . ?
N51' C52' 1.333(6) . ?
N51' C56' 1.343(7) . ?
N51 C56 1.332(7) . ?
N51 C52 1.337(7) . ?
C52' C53' 1.402(7) . ?
C52 C53 1.402(7) . ?
C53' C54' 1.385(7) . ?
C53 C54 1.390(8) . ?
C54' C55' 1.387(8) . ?
C54 C55 1.377(9) . ?
C55 C56 1.373(8) . ?
C55' C56' 1.372(9) . ?
P1 F4 1.509(8) . ?
P1 F5 1.523(7) . ?
P1 F6 1.534(9) . ?
P1 F1 1.538(8) . ?
P1 F3 1.633(10) . ?
P1 F2 1.646(7) . ?
P2 F9' 1.36(5) . ?
P2 F10' 1.54(4) . ?
P2 F11' 1.54(4) . ?
P2 F12 1.550(5) . ?
P2 F9 1.570(5) . ?
P2 F11 1.577(5) . ?
P2 F7 1.590(4) . ?
P2 F8 1.598(4) . ?
P2 F10 1.599(4) . ?
P2 F12' 1.62(4) . ?
P3 F15 1.502(10) . ?
P3 F16' 1.511(14) . ?
P3 F17' 1.529(12) . ?
P3 F13 1.533(5) . ?
P3 F17 1.534(9) . ?
P3 F18 1.554(12) . ?
P3 F14 1.575(5) . ?
P3 F18' 1.601(14) . ?
P3 F16 1.636(10) . ?
P3 F15' 1.643(13) . ?
